data_1545232
loop_
_publ_author_name
'Sagawa, Naoya'
'Sato, Haruka'
'Hosokawa, Seijiro'

_publ_section_title
;
 Remote Asymmetric Induction Using Acetate-Type Vinylketene Silyl
 N,O-Acetals.
;
_journal_issue 1
_journal_name_full 'Organic letters'
_journal_page_first 198
_journal_page_last 201
_journal_paper_doi 10.1021/acs.orglett.6b03476
_journal_volume 19
_journal_year 2017
_chemical_absolute_configuration 'CHOOSE rm ad rmad syn or unk'
_chemical_formula_moiety 'C38 H41 N O3 Si'
_chemical_formula_sum 'C38 H41 N O3 Si'
_chemical_formula_weight 587.83
_space_group_crystal_system monoclinic
_space_group_IT_number 4
_space_group_name_Hall 'P 2yb'
_space_group_name_H-M_alt 'P 1 21 1'
_symmetry_space_group_name_Hall 'P 2yb'
_symmetry_space_group_name_H-M 'P 1 21 1'
_atom_sites_solution_hydrogens geom
_atom_sites_solution_primary direct
_atom_sites_solution_secondary difmap
_cell_angle_alpha 90.0000
_cell_angle_beta 98.0064(12)
_cell_angle_gamma 90.0000
_cell_formula_units_Z 4
_cell_length_a 10.6064(2)
_cell_length_b 23.8323(4)
_cell_length_c 13.3936(3)
_cell_measurement_reflns_used 31867
_cell_measurement_temperature 173
_cell_measurement_theta_max 68.27
_cell_measurement_theta_min 3.33
_cell_volume 3352.57(11)
_computing_cell_refinement 'RAPID AUTO'
_computing_data_collection 'RAPID AUTO (Rigaku, ????)'
_computing_data_reduction 'RAPID AUTO'
_computing_molecular_graphics 'CrystalStructure 4.2'
_computing_publication_material 'CrystalStructure 4.2 (Rigaku, 2015)'
_computing_structure_refinement 'SHELXL Version 2014/6 (Sheldrick, 2008)'
_computing_structure_solution 'SIR92 (Altomare, et al., 1994)'
_diffrn_ambient_temperature 173
_diffrn_detector_area_resol_mean 10.000
_diffrn_measured_fraction_theta_full 0.989
_diffrn_measured_fraction_theta_max 0.986
_diffrn_measurement_device_type 'Rigaku R-AXIS RAPID'
_diffrn_measurement_method \w
_diffrn_radiation_type 'Cu K\a'
_diffrn_radiation_wavelength 1.54187
_diffrn_reflns_av_R_equivalents 0.0319
_diffrn_reflns_Laue_measured_fraction_full 0.989
_diffrn_reflns_Laue_measured_fraction_max 0.986
_diffrn_reflns_limit_h_max 12
_diffrn_reflns_limit_h_min -12
_diffrn_reflns_limit_k_max 28
_diffrn_reflns_limit_k_min -28
_diffrn_reflns_limit_l_max 15
_diffrn_reflns_limit_l_min -15
_diffrn_reflns_number 37020
_diffrn_reflns_point_group_measured_fraction_full 0.972
_diffrn_reflns_point_group_measured_fraction_max 0.968
_diffrn_reflns_theta_full 67.687
_diffrn_reflns_theta_max 68.237
_diffrn_reflns_theta_min 3.332
_diffrn_standards_number 0
_exptl_absorpt_coefficient_mu 0.895
_exptl_absorpt_correction_T_max 0.836
_exptl_absorpt_correction_T_min 0.595
_exptl_absorpt_correction_type numerical
_exptl_absorpt_process_details 'NUMABS (Rigaku, 1999)'
_exptl_crystal_colour colorless
_exptl_crystal_density_diffrn 1.165
_exptl_crystal_density_method 'not measured'
_exptl_crystal_description prism
_exptl_crystal_F_000 1256.00
_exptl_crystal_size_max 0.800
_exptl_crystal_size_mid 0.200
_exptl_crystal_size_min 0.200
_refine_diff_density_max 0.28
_refine_diff_density_min -0.39
_refine_ls_abs_structure_details
;
 Flack x determined using 3868 quotients [(I+)-(I-)]/[(I+)+(I-)]
 (Parsons, Flack and Wagner, Acta Cryst. B69 (2013) 249-259).
;
_refine_ls_abs_structure_Flack 0.008(7)
_refine_ls_extinction_method none
_refine_ls_goodness_of_fit_ref 1.095
_refine_ls_hydrogen_treatment constr
_refine_ls_number_parameters 775
_refine_ls_number_reflns 11880
_refine_ls_number_restraints 1
_refine_ls_R_factor_all 0.0536
_refine_ls_R_factor_gt 0.0415
_refine_ls_shift/su_max 0.000
_refine_ls_structure_factor_coef Fsqd
_refine_ls_weighting_details 'w = 1/[\s^2^(Fo^2^)+(0.0642P)^2^] where P=(Fo^2^+2Fc^2^)/3'
_refine_ls_weighting_scheme calc
_refine_ls_wR_factor_gt 0.0992
_refine_ls_wR_factor_ref 0.1158
_reflns_Friedel_coverage 0.914
_reflns_Friedel_fraction_full 0.954
_reflns_Friedel_fraction_max 0.950
_reflns_number_gt 9743
_reflns_number_total 11880
_reflns_threshold_expression F^2^>2.0\s(F^2^)
_cod_data_source_file ol6b03476_si_002.cif
_cod_data_source_block Hosokawa_hsato
_cod_database_code 1545232
_shelxl_version_number 2014/6

loop_
_space_group_symop_id
_space_group_symop_operation_xyz
1 +X,+Y,+Z
2 -X,1/2+Y,-Z

loop_
_atom_site_label
_atom_site_type_symbol
_atom_site_fract_x
_atom_site_fract_y
_atom_site_fract_z
_atom_site_U_iso_or_equiv
_atom_site_adp_type
_atom_site_occupancy
_atom_site_site_symmetry_order
_atom_site_calc_flag
_atom_site_refinement_flags_posn
_atom_site_refinement_flags_adp
Si1 Si 0.49706(9) 0.68681(4) 0.58632(7) 0.0374(2) Uani 1 1 d . .
Si2 Si -0.04643(11) 0.41449(4) 0.99117(9) 0.0481(3) Uani 1 1 d . .
O3 O 0.0741(3) 0.45974(10) 1.0137(2) 0.0585(8) Uani 1 1 d . .
O4 O 0.3402(2) 0.67748(9) 0.55939(16) 0.0359(5) Uani 1 1 d . .
O5 O 0.2162(3) 0.62063(10) 0.27716(18) 0.0479(6) Uani 1 1 d . .
O6 O 0.1111(2) 0.55632(9) 0.35500(17) 0.0412(6) Uani 1 1 d . .
O7 O 0.1385(2) 0.61779(9) 0.87398(17) 0.0433(6) Uani 1 1 d . .
O8 O 0.1098(3) 0.54159(11) 0.7754(2) 0.0572(8) Uani 1 1 d . .
N9 N 0.1999(3) 0.62666(11) 0.4475(2) 0.0331(6) Uani 1 1 d . .
N10 N 0.1692(3) 0.53534(11) 0.9475(2) 0.0395(7) Uani 1 1 d . .
C11 C 0.2620(3) 0.67889(13) 0.4688(2) 0.0331(7) Uani 1 1 d . .
C12 C -0.0281(3) 0.51307(13) 0.4596(3) 0.0382(8) Uani 1 1 d . .
C13 C 0.1256(3) 0.59708(12) 0.5167(3) 0.0337(7) Uani 1 1 d . .
H13 H 0.1813 0.5903 0.5821 0.040 Uiso 1 1 calc R U
C14 C 0.1022(3) 0.54010(14) 0.4592(3) 0.0349(8) Uani 1 1 d . .
C15 C 0.3423(4) 0.57225(15) 1.0788(3) 0.0429(9) Uani 1 1 d . .
H15 H 0.3594 0.6075 1.1188 0.051 Uiso 1 1 calc R U
C16 C 0.3047(3) 0.77746(14) 0.4261(3) 0.0417(9) Uani 1 1 d . .
H16 H 0.3627 0.7822 0.4863 0.050 Uiso 1 1 calc R U
C17 C -0.0679(3) 0.49737(15) 0.5500(3) 0.0431(9) Uani 1 1 d . .
H17 H -0.0149 0.5045 0.6119 0.052 Uiso 1 1 calc R U
C18 C 0.0131(3) 0.64388(13) 1.0026(3) 0.0361(8) Uani 1 1 d . .
C19 C 0.2428(3) 0.72365(14) 0.4087(3) 0.0370(8) Uani 1 1 d . .
H19 H 0.1833 0.7198 0.3492 0.044 Uiso 1 1 calc R U
C20 C 0.2474(4) 0.70573(14) 1.0965(3) 0.0457(9) Uani 1 1 d . .
H20 H 0.1968 0.6931 1.1453 0.055 Uiso 1 1 calc R U
C21 C 0.2356(3) 0.68012(13) 1.0026(3) 0.0384(8) Uani 1 1 d . .
C22 C 0.1814(3) 0.60435(14) 0.3540(3) 0.0382(8) Uani 1 1 d . .
C23 C -0.0326(3) 0.62887(15) 1.0914(3) 0.0423(8) Uani 1 1 d . .
H23 H 0.0207 0.6086 1.1418 0.051 Uiso 1 1 calc R U
C24 C 0.5604(3) 0.62047(17) 0.6521(3) 0.0456(9) Uani 1 1 d . .
C25 C -0.0249(4) 0.37150(15) 0.8777(3) 0.0447(9) Uani 1 1 d . .
C26 C 0.4347(4) 0.57164(17) 1.0012(3) 0.0542(11) Uani 1 1 d . .
H26A H 0.4158 0.6032 0.9545 0.065 Uiso 1 1 calc R U
H26B H 0.5221 0.5751 1.0357 0.065 Uiso 1 1 calc R U
H26C H 0.4257 0.5363 0.9635 0.065 Uiso 1 1 calc R U
C27 C 0.2076(3) 0.49750(13) 0.4916(3) 0.0385(8) Uani 1 1 d . .
C28 C 0.6305(4) 0.75108(16) 0.4551(3) 0.0475(10) Uani 1 1 d . .
H28 H 0.6465 0.7767 0.5098 0.057 Uiso 1 1 calc R U
C29 C 0.1477(3) 0.62975(13) 0.9817(2) 0.0346(8) Uani 1 1 d . .
C30 C 0.2020(3) 0.57402(13) 1.0328(3) 0.0356(8) Uani 1 1 d . .
H30 H 0.1494 0.5638 1.0865 0.043 Uiso 1 1 calc R U
C31 C 0.2687(4) 0.46996(15) 0.4201(3) 0.0499(10) Uani 1 1 d . .
H31 H 0.2491 0.4796 0.3509 0.060 Uiso 1 1 calc R U
C32 C -0.1850(4) 0.47127(17) 0.5503(3) 0.0541(10) Uani 1 1 d . .
H32 H -0.2119 0.4610 0.6125 0.065 Uiso 1 1 calc R U
C33 C -0.0991(4) 0.32355(16) 1.1221(3) 0.0531(11) Uani 1 1 d . .
H33 H -0.1483 0.3071 1.0648 0.064 Uiso 1 1 calc R U
C34 C 0.5164(4) 0.75010(16) 0.6705(3) 0.0454(9) Uani 1 1 d . .
C35 C 0.0078(3) 0.63009(14) 0.5368(3) 0.0387(8) Uani 1 1 d . .
H35 H -0.0475 0.6031 0.5680 0.046 Uiso 1 1 calc R U
C36 C 0.5638(3) 0.70154(15) 0.4673(3) 0.0412(9) Uani 1 1 d . .
C37 C -0.0340(4) 0.37364(15) 1.1113(3) 0.0479(10) Uani 1 1 d . .
C38 C 0.5885(4) 0.6782(2) 0.2945(3) 0.0619(12) Uani 1 1 d . .
H38 H 0.5737 0.6529 0.2394 0.074 Uiso 1 1 calc R U
C39 C -0.0712(4) 0.65191(17) 0.4416(3) 0.0529(10) Uani 1 1 d . .
H39A H -0.0917 0.6209 0.3941 0.063 Uiso 1 1 calc R U
H39B H -0.1502 0.6684 0.4585 0.063 Uiso 1 1 calc R U
H39C H -0.0228 0.6806 0.4107 0.063 Uiso 1 1 calc R U
C40 C 0.5316(4) 0.56999(17) 0.5818(3) 0.0624(12) Uani 1 1 d . .
H40A H 0.5722 0.5754 0.5211 0.075 Uiso 1 1 calc R U
H40B H 0.5649 0.5358 0.6165 0.075 Uiso 1 1 calc R U
H40C H 0.4393 0.5665 0.5627 0.075 Uiso 1 1 calc R U
C41 C -0.1558(4) 0.64315(17) 1.1072(3) 0.0540(10) Uani 1 1 d . .
H41 H -0.1864 0.6321 1.1676 0.065 Uiso 1 1 calc R U
C42 C 0.2404(4) 0.48302(16) 0.5922(3) 0.0514(10) Uani 1 1 d . .
H42 H 0.2011 0.5016 0.6425 0.062 Uiso 1 1 calc R U
C43 C 0.5425(4) 0.66550(18) 0.3845(3) 0.0508(10) Uani 1 1 d . .
H43 H 0.4960 0.6318 0.3895 0.061 Uiso 1 1 calc R U
C44 C 0.2857(4) 0.82063(16) 0.3636(3) 0.0534(11) Uani 1 1 d . .
H44A H 0.2283 0.8173 0.3028 0.064 Uiso 1 1 calc R U
H44B H 0.3295 0.8549 0.3796 0.064 Uiso 1 1 calc R U
C45 C 0.3094(4) 0.69943(16) 0.9320(3) 0.0521(10) Uani 1 1 d . .
H45 H 0.3010 0.6829 0.8668 0.062 Uiso 1 1 calc R U
C46 C 0.1369(4) 0.56181(15) 0.8579(3) 0.0437(9) Uani 1 1 d . .
C47 C -0.1068(4) 0.50200(17) 0.3704(3) 0.0535(10) Uani 1 1 d . .
H47 H -0.0812 0.5124 0.3077 0.064 Uiso 1 1 calc R U
C48 C 0.6741(4) 0.76370(17) 0.3638(3) 0.0561(11) Uani 1 1 d . .
H48 H 0.7173 0.7980 0.3564 0.067 Uiso 1 1 calc R U
C49 C 0.4093(4) 0.78051(17) 0.6898(3) 0.0549(11) Uani 1 1 d . .
H49 H 0.3266 0.7677 0.6632 0.066 Uiso 1 1 calc R U
C50 C 0.0429(4) 0.67658(15) 0.6141(3) 0.0483(9) Uani 1 1 d . .
H50A H 0.0938 0.6608 0.6743 0.058 Uiso 1 1 calc R U
H50B H 0.0925 0.7055 0.5850 0.058 Uiso 1 1 calc R U
H50C H -0.0349 0.6933 0.6328 0.058 Uiso 1 1 calc R U
C51 C -0.0070(4) 0.39757(16) 0.7872(3) 0.0502(10) Uani 1 1 d . .
H51 H -0.0152 0.4372 0.7822 0.060 Uiso 1 1 calc R U
C52 C -0.0122(4) 0.31300(15) 0.8811(3) 0.0532(11) Uani 1 1 d . .
H52 H -0.0231 0.2936 0.9413 0.064 Uiso 1 1 calc R U
C53 C 0.0367(4) 0.39575(16) 1.1984(3) 0.0587(11) Uani 1 1 d . .
H53 H 0.0840 0.4293 1.1935 0.070 Uiso 1 1 calc R U
C54 C 0.3693(5) 0.52343(17) 1.1531(3) 0.0596(11) Uani 1 1 d . .
H54A H 0.3089 0.5246 1.2022 0.071 Uiso 1 1 calc R U
H54B H 0.3599 0.4878 1.1162 0.071 Uiso 1 1 calc R U
H54C H 0.4563 0.5266 1.1884 0.071 Uiso 1 1 calc R U
C55 C -0.1971(4) 0.45705(17) 0.9751(3) 0.0595(11) Uani 1 1 d . .
C56 C 0.2521(4) 0.44317(17) 0.9266(4) 0.0642(13) Uani 1 1 d . .
H56 H 0.3108 0.4596 0.8877 0.077 Uiso 1 1 calc R U
C57 C -0.0255(5) 0.32090(18) 1.2988(4) 0.0643(12) Uani 1 1 d . .
H57 H -0.0235 0.3032 1.3625 0.077 Uiso 1 1 calc R U
C58 C 0.4977(4) 0.61196(19) 0.7456(3) 0.0637(12) Uani 1 1 d . .
H58A H 0.5160 0.6442 0.7907 0.076 Uiso 1 1 calc R U
H58B H 0.4055 0.6084 0.7264 0.076 Uiso 1 1 calc R U
H58C H 0.5310 0.5777 0.7803 0.076 Uiso 1 1 calc R U
C59 C 0.7055(4) 0.6240(2) 0.6811(3) 0.0623(11) Uani 1 1 d . .
H59A H 0.7457 0.6295 0.6203 0.075 Uiso 1 1 calc R U
H59B H 0.7264 0.6556 0.7272 0.075 Uiso 1 1 calc R U
H59C H 0.7368 0.5891 0.7145 0.075 Uiso 1 1 calc R U
C60 C 0.1666(4) 0.47621(15) 0.9612(3) 0.0460(9) Uani 1 1 d . .
C61 C 0.0222(4) 0.36787(17) 0.7045(4) 0.0528(10) Uani 1 1 d . .
H61 H 0.0339 0.3868 0.6441 0.063 Uiso 1 1 calc R U
C62 C 0.0341(4) 0.30988(17) 0.7114(4) 0.0572(11) Uani 1 1 d . .
H62 H 0.0549 0.2889 0.6556 0.069 Uiso 1 1 calc R U
C63 C 0.3315(4) 0.74924(17) 1.1198(4) 0.0627(12) Uani 1 1 d . .
H63 H 0.3386 0.7666 1.1842 0.075 Uiso 1 1 calc R U
C64 C -0.2232(4) 0.4758(2) 0.3724(4) 0.0699(13) Uani 1 1 d . .
H64 H -0.2768 0.4685 0.3108 0.084 Uiso 1 1 calc R U
C65 C 0.6544(4) 0.7265(2) 0.2848(3) 0.0630(12) Uani 1 1 d . .
H65 H 0.6867 0.7344 0.2237 0.076 Uiso 1 1 calc R U
C66 C 0.3307(4) 0.44134(18) 0.6199(4) 0.0630(12) Uani 1 1 d . .
H66 H 0.3522 0.4317 0.6890 0.076 Uiso 1 1 calc R U
C67 C 0.4054(5) 0.76752(19) 1.0496(5) 0.0755(16) Uani 1 1 d . .
H67 H 0.4639 0.7974 1.0656 0.091 Uiso 1 1 calc R U
C68 C -0.0660(4) 0.67455(18) 0.9322(3) 0.0562(11) Uani 1 1 d . .
H68 H -0.0368 0.6860 0.8714 0.067 Uiso 1 1 calc R U
C69 C -0.0931(4) 0.29750(18) 1.2148(4) 0.0614(12) Uani 1 1 d . .
H69 H -0.1364 0.2630 1.2202 0.074 Uiso 1 1 calc R U
C70 C 0.3885(4) 0.41432(19) 0.5491(5) 0.0687(13) Uani 1 1 d . .
H70 H 0.4494 0.3858 0.5688 0.082 Uiso 1 1 calc R U
C71 C 0.0159(4) 0.28294(17) 0.7988(4) 0.0572(11) Uani 1 1 d . .
H71 H 0.0226 0.2432 0.8027 0.069 Uiso 1 1 calc R U
C72 C 0.0397(5) 0.37025(18) 1.2907(4) 0.0643(13) Uani 1 1 d . .
H72 H 0.0867 0.3867 1.3489 0.077 Uiso 1 1 calc R U
C73 C -0.1880(5) 0.6888(2) 0.9497(4) 0.0685(13) Uani 1 1 d . .
H73 H -0.2413 0.7099 0.9005 0.082 Uiso 1 1 calc R U
C74 C 0.4227(6) 0.8295(2) 0.7478(3) 0.0713(14) Uani 1 1 d . .
H74 H 0.3495 0.8503 0.7588 0.086 Uiso 1 1 calc R U
C75 C -0.2618(4) 0.4603(2) 0.4618(4) 0.0652(13) Uani 1 1 d . .
H75 H -0.3413 0.4420 0.4623 0.078 Uiso 1 1 calc R U
C76 C 0.3588(4) 0.42817(18) 0.4498(5) 0.0687(14) Uani 1 1 d . .
H76 H 0.3995 0.4093 0.4005 0.082 Uiso 1 1 calc R U
C77 C -0.3107(5) 0.4172(2) 0.9486(5) 0.0898(18) Uani 1 1 d . .
H77A H -0.3095 0.3886 1.0013 0.108 Uiso 1 1 calc R U
H77B H -0.3902 0.4386 0.9439 0.108 Uiso 1 1 calc R U
H77C H -0.3047 0.3990 0.8839 0.108 Uiso 1 1 calc R U
C78 C -0.2325(4) 0.67308(18) 1.0358(4) 0.0587(12) Uani 1 1 d . .
H78 H -0.3165 0.6828 1.0463 0.070 Uiso 1 1 calc R U
C79 C 0.3948(5) 0.74254(19) 0.9562(4) 0.0710(14) Uani 1 1 d . .
H79 H 0.4466 0.7551 0.9082 0.085 Uiso 1 1 calc R U
C80 C 0.6469(6) 0.8186(2) 0.7727(4) 0.0775(16) Uani 1 1 d . .
H80 H 0.7288 0.8314 0.8015 0.093 Uiso 1 1 calc R U
C81 C 0.2595(5) 0.38218(18) 0.9460(5) 0.0801(17) Uani 1 1 d . .
H81 H 0.2149 0.3672 0.9968 0.096 Uiso 1 1 calc R U
C82 C 0.6357(4) 0.76996(19) 0.7138(3) 0.0595(11) Uani 1 1 d . .
H82 H 0.7102 0.7501 0.7030 0.071 Uiso 1 1 calc R U
C83 C -0.1961(6) 0.5023(2) 0.8941(4) 0.0852(17) Uani 1 1 d . .
H83A H -0.1231 0.5273 0.9124 0.102 Uiso 1 1 calc R U
H83B H -0.1896 0.4845 0.8291 0.102 Uiso 1 1 calc R U
H83C H -0.2750 0.5242 0.8891 0.102 Uiso 1 1 calc R U
C84 C 0.5417(7) 0.8475(2) 0.7889(4) 0.0788(17) Uani 1 1 d . .
H84 H 0.5502 0.8806 0.8289 0.095 Uiso 1 1 calc R U
C85 C -0.2094(6) 0.4863(2) 1.0756(4) 0.0828(15) Uani 1 1 d . .
H85A H -0.2103 0.4581 1.1287 0.099 Uiso 1 1 calc R U
H85B H -0.1371 0.5117 1.0934 0.099 Uiso 1 1 calc R U
H85C H -0.2889 0.5079 1.0688 0.099 Uiso 1 1 calc R U
C86 C 0.3236(5) 0.3482(2) 0.8972(6) 0.110(2) Uani 1 1 d . .
H86A H 0.3690 0.3621 0.8461 0.132 Uiso 1 1 calc R U
H86B H 0.3255 0.3092 0.9125 0.132 Uiso 1 1 calc R U

loop_
_atom_site_aniso_label
_atom_site_aniso_U_11
_atom_site_aniso_U_22
_atom_site_aniso_U_33
_atom_site_aniso_U_23
_atom_site_aniso_U_13
_atom_site_aniso_U_12
Si1 0.0368(5) 0.0407(5) 0.0346(5) 0.0019(4) 0.0050(4) -0.0029(4)
Si2 0.0572(7) 0.0287(5) 0.0563(7) 0.0052(5) 0.0001(5) 0.0000(4)
O3 0.083(2) 0.0339(14) 0.0597(18) 0.0014(13) 0.0138(15) -0.0202(13)
O4 0.0366(13) 0.0393(13) 0.0316(12) -0.0014(10) 0.0036(10) -0.0039(10)
O5 0.0647(17) 0.0446(14) 0.0365(15) 0.0011(12) 0.0140(12) -0.0083(13)
O6 0.0575(16) 0.0326(12) 0.0348(14) -0.0037(10) 0.0115(12) -0.0107(11)
O7 0.0679(17) 0.0301(12) 0.0329(13) 0.0008(10) 0.0101(12) 0.0039(11)
O8 0.079(2) 0.0464(16) 0.0443(16) -0.0142(13) 0.0018(14) 0.0085(14)
N9 0.0388(15) 0.0291(14) 0.0321(16) -0.0007(12) 0.0076(12) -0.0031(12)
N10 0.0506(19) 0.0232(14) 0.0439(18) 0.0009(13) 0.0033(14) -0.0009(12)
C11 0.0326(18) 0.0307(17) 0.0368(19) -0.0027(15) 0.0077(14) 0.0030(14)
C12 0.041(2) 0.0289(17) 0.046(2) -0.0055(15) 0.0102(17) -0.0032(14)
C13 0.0383(19) 0.0271(16) 0.037(2) 0.0005(14) 0.0090(15) 0.0001(14)
C14 0.043(2) 0.0319(17) 0.0312(19) 0.0000(14) 0.0091(16) -0.0036(14)
C15 0.054(2) 0.0294(18) 0.043(2) 0.0022(15) 0.0012(18) 0.0055(16)
C16 0.043(2) 0.0321(18) 0.050(2) 0.0003(17) 0.0041(17) 0.0002(15)
C17 0.041(2) 0.0376(19) 0.051(2) 0.0052(17) 0.0085(17) -0.0062(16)
C18 0.044(2) 0.0263(16) 0.038(2) -0.0061(14) 0.0042(16) 0.0012(14)
C19 0.0328(18) 0.0327(18) 0.044(2) 0.0017(16) 0.0011(15) 0.0006(14)
C20 0.050(2) 0.0358(19) 0.050(2) -0.0034(17) 0.0043(18) -0.0017(16)
C21 0.046(2) 0.0251(17) 0.043(2) 0.0077(15) 0.0059(16) 0.0049(15)
C22 0.045(2) 0.0304(17) 0.040(2) 0.0037(15) 0.0096(17) -0.0015(15)
C23 0.044(2) 0.0398(19) 0.044(2) -0.0020(17) 0.0092(17) 0.0055(16)
C24 0.040(2) 0.052(2) 0.045(2) 0.0062(19) 0.0071(17) 0.0043(17)
C25 0.043(2) 0.0323(18) 0.056(3) 0.0052(17) -0.0049(18) 0.0001(15)
C26 0.047(2) 0.042(2) 0.073(3) 0.003(2) 0.006(2) 0.0073(18)
C27 0.040(2) 0.0261(16) 0.052(2) -0.0025(16) 0.0156(17) -0.0056(14)
C28 0.049(2) 0.045(2) 0.051(2) 0.0103(18) 0.0174(19) 0.0044(17)
C29 0.049(2) 0.0280(16) 0.0282(18) 0.0013(14) 0.0088(15) 0.0021(15)
C30 0.046(2) 0.0280(17) 0.035(2) 0.0045(14) 0.0130(16) -0.0002(15)
C31 0.049(2) 0.040(2) 0.062(3) -0.0165(18) 0.0118(19) -0.0012(17)
C32 0.055(3) 0.050(2) 0.058(3) 0.003(2) 0.012(2) -0.009(2)
C33 0.060(3) 0.036(2) 0.060(3) 0.0024(19) -0.003(2) -0.0090(18)
C34 0.057(2) 0.046(2) 0.033(2) 0.0069(17) 0.0037(18) -0.0126(18)
C35 0.042(2) 0.0284(17) 0.048(2) 0.0003(15) 0.0162(16) 0.0000(15)
C36 0.0371(19) 0.043(2) 0.043(2) 0.0064(16) 0.0029(16) 0.0027(15)
C37 0.053(2) 0.0352(19) 0.054(3) 0.0044(17) 0.003(2) 0.0011(17)
C38 0.062(3) 0.087(3) 0.039(2) 0.001(2) 0.015(2) 0.004(3)
C39 0.045(2) 0.044(2) 0.069(3) 0.001(2) 0.007(2) 0.0115(18)
C40 0.063(3) 0.047(2) 0.077(3) 0.010(2) 0.008(2) 0.008(2)
C41 0.057(3) 0.048(2) 0.062(3) -0.005(2) 0.023(2) 0.0012(19)
C42 0.059(2) 0.043(2) 0.056(3) 0.0119(19) 0.020(2) 0.0110(18)
C43 0.047(2) 0.063(3) 0.042(2) 0.0007(19) 0.0064(18) -0.0039(19)
C44 0.047(2) 0.035(2) 0.075(3) 0.0069(19) -0.002(2) -0.0051(17)
C45 0.056(2) 0.040(2) 0.062(3) 0.0145(19) 0.017(2) 0.0061(18)
C46 0.052(2) 0.0337(19) 0.045(2) -0.0078(18) 0.0076(18) 0.0037(17)
C47 0.052(2) 0.059(2) 0.050(3) -0.008(2) 0.0081(19) -0.011(2)
C48 0.050(2) 0.049(2) 0.075(3) 0.022(2) 0.029(2) 0.0092(19)
C49 0.071(3) 0.048(2) 0.049(3) -0.006(2) 0.017(2) -0.011(2)
C50 0.051(2) 0.039(2) 0.058(2) -0.0085(18) 0.0202(19) 0.0006(17)
C51 0.044(2) 0.038(2) 0.065(3) 0.0021(19) -0.004(2) 0.0002(16)
C52 0.056(3) 0.033(2) 0.066(3) 0.0035(19) -0.005(2) -0.0024(18)
C53 0.065(3) 0.037(2) 0.071(3) 0.004(2) -0.005(2) -0.0109(19)
C54 0.077(3) 0.049(2) 0.050(3) 0.007(2) 0.001(2) 0.017(2)
C55 0.065(3) 0.042(2) 0.069(3) 0.010(2) 0.001(2) 0.010(2)
C56 0.053(3) 0.039(2) 0.095(4) -0.017(2) -0.010(2) 0.0059(19)
C57 0.088(3) 0.048(2) 0.056(3) 0.010(2) 0.006(2) -0.010(2)
C58 0.069(3) 0.066(3) 0.060(3) 0.025(2) 0.023(2) 0.016(2)
C59 0.044(2) 0.076(3) 0.065(3) 0.014(2) 0.002(2) 0.013(2)
C60 0.052(2) 0.0299(18) 0.053(2) -0.0042(17) -0.0030(19) -0.0001(17)
C61 0.048(2) 0.044(2) 0.067(3) 0.000(2) 0.008(2) -0.0004(17)
C62 0.046(2) 0.048(2) 0.077(3) -0.010(2) 0.008(2) 0.0016(19)
C63 0.062(3) 0.040(2) 0.081(3) -0.007(2) -0.008(2) -0.004(2)
C64 0.058(3) 0.087(3) 0.061(3) -0.008(3) -0.002(2) -0.022(3)
C65 0.065(3) 0.075(3) 0.055(3) 0.024(2) 0.027(2) 0.019(2)
C66 0.062(3) 0.051(2) 0.076(3) 0.020(2) 0.009(2) 0.012(2)
C67 0.055(3) 0.039(2) 0.127(5) 0.005(3) -0.006(3) -0.010(2)
C68 0.059(3) 0.061(3) 0.047(2) 0.005(2) 0.004(2) 0.016(2)
C69 0.072(3) 0.044(2) 0.067(3) 0.006(2) 0.004(2) -0.018(2)
C70 0.054(3) 0.041(2) 0.112(4) 0.007(3) 0.014(3) 0.010(2)
C71 0.049(2) 0.033(2) 0.086(3) -0.004(2) -0.004(2) 0.0006(17)
C72 0.079(3) 0.051(2) 0.058(3) 0.007(2) -0.009(2) -0.013(2)
C73 0.064(3) 0.077(3) 0.060(3) 0.002(3) -0.005(2) 0.030(3)
C74 0.107(4) 0.053(3) 0.057(3) -0.012(2) 0.024(3) -0.012(3)
C75 0.043(2) 0.069(3) 0.085(4) -0.005(3) 0.014(2) -0.020(2)
C76 0.052(3) 0.049(3) 0.109(4) -0.031(3) 0.024(3) 0.002(2)
C77 0.061(3) 0.067(3) 0.134(5) -0.001(3) -0.010(3) 0.010(3)
C78 0.040(2) 0.062(3) 0.072(3) -0.020(2) 0.001(2) 0.0079(19)
C79 0.062(3) 0.046(3) 0.108(4) 0.026(3) 0.023(3) -0.004(2)
C80 0.100(4) 0.072(3) 0.056(3) 0.000(3) -0.004(3) -0.042(3)
C81 0.062(3) 0.038(2) 0.128(5) -0.017(3) -0.030(3) 0.012(2)
C82 0.062(3) 0.064(3) 0.050(3) 0.004(2) -0.001(2) -0.019(2)
C83 0.102(4) 0.065(3) 0.087(4) 0.023(3) 0.009(3) 0.039(3)
C84 0.139(5) 0.052(3) 0.046(3) -0.003(2) 0.015(3) -0.038(3)
C85 0.092(4) 0.067(3) 0.091(4) 0.001(3) 0.019(3) 0.028(3)
C86 0.078(4) 0.057(3) 0.179(7) -0.036(4) -0.035(4) 0.028(3)

loop_
_atom_type_symbol
_atom_type_description
_atom_type_scat_dispersion_real
_atom_type_scat_dispersion_imag
_atom_type_scat_source
C C 0.0181 0.0091
;
International Tables for Crystallography
(Vol. C, Tables 4.2.6.8 and 6.1.1.4)
;
H H 0.0000 0.0000
;
International Tables for Crystallography
(Vol. C, Table 6.1.1.4)
;
O O 0.0492 0.0322
;
International Tables for Crystallography
(Vol. C, Tables 4.2.6.8 and 6.1.1.4)
;
N N 0.0311 0.0180
;
International Tables for Crystallography
(Vol. C, Tables 4.2.6.8 and 6.1.1.4)
;
Si Si 0.2541 0.3302
;
International Tables for Crystallography
(Vol. C, Tables 4.2.6.8 and 6.1.1.4)
;

loop_
_geom_angle_atom_site_label_1
_geom_angle_atom_site_label_2
_geom_angle_atom_site_label_3
_geom_angle
O4 Si1 C36 109.03(14)
O4 Si1 C34 105.05(15)
C36 Si1 C34 109.83(17)
O4 Si1 C24 105.59(14)
C36 Si1 C24 113.82(16)
C34 Si1 C24 112.99(16)
O3 Si2 C37 102.73(16)
O3 Si2 C25 108.90(16)
C37 Si2 C25 114.31(17)
O3 Si2 C55 106.83(18)
C37 Si2 C55 109.66(19)
C25 Si2 C55 113.59(19)
C60 O3 Si2 133.7(3)
C11 O4 Si1 130.6(2)
C22 O6 C14 109.8(2)
C46 O7 C29 110.3(3)
C22 N9 C11 122.5(3)
C22 N9 C13 111.9(3)
C11 N9 C13 124.4(3)
C46 N10 C60 124.6(3)
C46 N10 C30 113.5(3)
C60 N10 C30 121.8(3)
C19 C11 O4 125.1(3)
C19 C11 N9 123.5(3)
O4 C11 N9 111.3(3)
C47 C12 C17 118.8(3)
C47 C12 C14 121.1(3)
C17 C12 C14 120.1(3)
N9 C13 C35 112.7(3)
N9 C13 C14 99.7(3)
C35 C13 C14 117.1(3)
N9 C13 H13 109.0
C35 C13 H13 109.0
C14 C13 H13 109.0
O6 C14 C12 107.1(3)
O6 C14 C27 107.7(3)
C12 C14 C27 110.2(3)
O6 C14 C13 102.3(2)
C12 C14 C13 116.6(3)
C27 C14 C13 112.2(3)
C26 C15 C54 110.8(3)
C26 C15 C30 114.1(3)
C54 C15 C30 111.5(3)
C26 C15 H15 106.7
C54 C15 H15 106.7
C30 C15 H15 106.7
C44 C16 C19 124.2(4)
C44 C16 H16 117.9
C19 C16 H16 117.9
C12 C17 C32 120.2(4)
C12 C17 H17 119.9
C32 C17 H17 119.9
C68 C18 C23 118.0(3)
C68 C18 C29 119.0(3)
C23 C18 C29 123.0(3)
C11 C19 C16 125.8(3)
C11 C19 H19 117.1
C16 C19 H19 117.1
C63 C20 C21 120.7(4)
C63 C20 H20 119.7
C21 C20 H20 119.7
C45 C21 C20 118.9(4)
C45 C21 C29 121.7(3)
C20 C21 C29 119.3(3)
O5 C22 N9 130.0(3)
O5 C22 O6 120.7(3)
N9 C22 O6 109.3(3)
C41 C23 C18 120.8(4)
C41 C23 H23 119.6
C18 C23 H23 119.6
C58 C24 C40 109.3(4)
C58 C24 C59 109.8(3)
C40 C24 C59 107.8(3)
C58 C24 Si1 109.3(3)
C40 C24 Si1 110.1(3)
C59 C24 Si1 110.6(3)
C51 C25 C52 116.5(4)
C51 C25 Si2 120.5(3)
C52 C25 Si2 122.7(3)
C15 C26 H26A 109.5
C15 C26 H26B 109.5
H26A C26 H26B 109.5
C15 C26 H26C 109.5
H26A C26 H26C 109.5
H26B C26 H26C 109.5
C42 C27 C31 118.2(4)
C42 C27 C14 121.1(3)
C31 C27 C14 120.7(3)
C36 C28 C48 121.2(4)
C36 C28 H28 119.4
C48 C28 H28 119.4
O7 C29 C21 106.9(3)
O7 C29 C18 106.7(3)
C21 C29 C18 110.9(3)
O7 C29 C30 103.6(2)
C21 C29 C30 114.3(3)
C18 C29 C30 113.7(3)
N10 C30 C15 114.0(3)
N10 C30 C29 99.2(2)
C15 C30 C29 118.5(3)
N10 C30 H30 108.2
C15 C30 H30 108.2
C29 C30 H30 108.2
C27 C31 C76 120.3(4)
C27 C31 H31 119.8
C76 C31 H31 119.8
C75 C32 C17 120.5(4)
C75 C32 H32 119.7
C17 C32 H32 119.7
C69 C33 C37 121.0(4)
C69 C33 H33 119.5
C37 C33 H33 119.5
C82 C34 C49 117.3(4)
C82 C34 Si1 122.6(3)
C49 C34 Si1 120.2(3)
C39 C35 C50 112.0(3)
C39 C35 C13 113.4(3)
C50 C35 C13 111.4(3)
C39 C35 H35 106.5
C50 C35 H35 106.5
C13 C35 H35 106.5
C43 C36 C28 117.1(3)
C43 C36 Si1 121.6(3)
C28 C36 Si1 121.1(3)
C53 C37 C33 116.9(4)
C53 C37 Si2 119.1(3)
C33 C37 Si2 123.8(3)
C65 C38 C43 120.8(4)
C65 C38 H38 119.6
C43 C38 H38 119.6
C35 C39 H39A 109.5
C35 C39 H39B 109.5
H39A C39 H39B 109.5
C35 C39 H39C 109.5
H39A C39 H39C 109.5
H39B C39 H39C 109.5
C24 C40 H40A 109.5
C24 C40 H40B 109.5
H40A C40 H40B 109.5
C24 C40 H40C 109.5
H40A C40 H40C 109.5
H40B C40 H40C 109.5
C78 C41 C23 120.0(4)
C78 C41 H41 120.0
C23 C41 H41 120.0
C27 C42 C66 120.4(4)
C27 C42 H42 119.8
C66 C42 H42 119.8
C36 C43 C38 121.0(4)
C36 C43 H43 119.5
C38 C43 H43 119.5
C16 C44 H44A 120.0
C16 C44 H44B 120.0
H44A C44 H44B 120.0
C79 C45 C21 120.1(4)
C79 C45 H45 120.0
C21 C45 H45 120.0
O8 C46 O7 122.5(3)
O8 C46 N10 128.6(3)
O7 C46 N10 108.8(3)
C64 C47 C12 120.1(4)
C64 C47 H47 120.0
C12 C47 H47 120.0
C65 C48 C28 120.0(4)
C65 C48 H48 120.0
C28 C48 H48 120.0
C74 C49 C34 120.8(4)
C74 C49 H49 119.6
C34 C49 H49 119.6
C35 C50 H50A 109.5
C35 C50 H50B 109.5
H50A C50 H50B 109.5
C35 C50 H50C 109.5
H50A C50 H50C 109.5
H50B C50 H50C 109.5
C61 C51 C25 122.6(4)
C61 C51 H51 118.7
C25 C51 H51 118.7
C71 C52 C25 121.4(4)
C71 C52 H52 119.3
C25 C52 H52 119.3
C72 C53 C37 121.7(4)
C72 C53 H53 119.1
C37 C53 H53 119.1
C15 C54 H54A 109.5
C15 C54 H54B 109.5
H54A C54 H54B 109.5
C15 C54 H54C 109.5
H54A C54 H54C 109.5
H54B C54 H54C 109.5
C83 C55 C77 110.8(4)
C83 C55 C85 108.1(4)
C77 C55 C85 108.8(4)
C83 C55 Si2 111.8(3)
C77 C55 Si2 108.7(3)
C85 C55 Si2 108.6(3)
C60 C56 C81 122.9(5)
C60 C56 H56 118.6
C81 C56 H56 118.6
C69 C57 C72 119.7(4)
C69 C57 H57 120.2
C72 C57 H57 120.2
C24 C58 H58A 109.5
C24 C58 H58B 109.5
H58A C58 H58B 109.5
C24 C58 H58C 109.5
H58A C58 H58C 109.5
H58B C58 H58C 109.5
C24 C59 H59A 109.5
C24 C59 H59B 109.5
H59A C59 H59B 109.5
C24 C59 H59C 109.5
H59A C59 H59C 109.5
H59B C59 H59C 109.5
C56 C60 O3 126.3(4)
C56 C60 N10 121.0(4)
O3 C60 N10 112.7(3)
C51 C61 C62 118.9(4)
C51 C61 H61 120.6
C62 C61 H61 120.5
C71 C62 C61 120.0(4)
C71 C62 H62 120.0
C61 C62 H62 120.0
C67 C63 C20 119.8(5)
C67 C63 H63 120.1
C20 C63 H63 120.1
C75 C64 C47 120.9(4)
C75 C64 H64 119.5
C47 C64 H64 119.5
C38 C65 C48 119.8(4)
C38 C65 H65 120.1
C48 C65 H65 120.1
C70 C66 C42 120.8(5)
C70 C66 H66 119.6
C42 C66 H66 119.6
C63 C67 C79 120.1(4)
C63 C67 H67 119.9
C79 C67 H67 119.9
C18 C68 C73 120.4(4)
C18 C68 H68 119.8
C73 C68 H68 119.8
C57 C69 C33 120.7(4)
C57 C69 H69 119.7
C33 C69 H69 119.7
C76 C70 C66 120.0(4)
C76 C70 H70 120.0
C66 C70 H70 120.0
C62 C71 C52 120.7(4)
C62 C71 H71 119.7
C52 C71 H71 119.7
C53 C72 C57 120.0(4)
C53 C72 H72 120.0
C57 C72 H72 120.0
C78 C73 C68 121.2(4)
C78 C73 H73 119.4
C68 C73 H73 119.4
C84 C74 C49 120.0(5)
C84 C74 H74 120.0
C49 C74 H74 120.0
C32 C75 C64 119.5(4)
C32 C75 H75 120.3
C64 C75 H75 120.3
C70 C76 C31 120.3(4)
C70 C76 H76 119.9
C31 C76 H76 119.9
C55 C77 H77A 109.5
C55 C77 H77B 109.5
H77A C77 H77B 109.5
C55 C77 H77C 109.5
H77A C77 H77C 109.5
H77B C77 H77C 109.5
C73 C78 C41 119.7(4)
C73 C78 H78 120.2
C41 C78 H78 120.2
C45 C79 C67 120.3(5)
C45 C79 H79 119.8
C67 C79 H79 119.8
C84 C80 C82 120.3(5)
C84 C80 H80 119.8
C82 C80 H80 119.8
C86 C81 C56 123.2(6)
C86 C81 H81 118.4
C56 C81 H81 118.4
C34 C82 C80 121.1(5)
C34 C82 H82 119.5
C80 C82 H82 119.5
C55 C83 H83A 109.5
C55 C83 H83B 109.5
H83A C83 H83B 109.5
C55 C83 H83C 109.5
H83A C83 H83C 109.5
H83B C83 H83C 109.5
C80 C84 C74 120.5(5)
C80 C84 H84 119.7
C74 C84 H84 119.7
C55 C85 H85A 109.5
C55 C85 H85B 109.5
H85A C85 H85B 109.5
C55 C85 H85C 109.5
H85A C85 H85C 109.5
H85B C85 H85C 109.5
C81 C86 H86A 120.0
C81 C86 H86B 120.0
H86A C86 H86B 120.0

loop_
_geom_bond_atom_site_label_1
_geom_bond_atom_site_label_2
_geom_bond_distance
Si1 O4 1.667(2)
Si1 C36 1.866(4)
Si1 C34 1.877(4)
Si1 C24 1.887(4)
Si2 O3 1.667(3)
Si2 C37 1.870(4)
Si2 C25 1.873(4)
Si2 C55 1.880(5)
O3 C60 1.343(5)
O4 C11 1.371(4)
O5 C22 1.205(4)
O6 C22 1.367(4)
O6 C14 1.465(4)
O7 C46 1.351(4)
O7 C29 1.461(4)
O8 C46 1.203(4)
N9 C22 1.349(4)
N9 C11 1.419(4)
N9 C13 1.477(4)
N10 C46 1.356(5)
N10 C60 1.422(4)
N10 C30 1.471(4)
C11 C19 1.335(5)
C12 C47 1.384(5)
C12 C17 1.389(5)
C12 C14 1.525(5)
C13 C35 1.531(5)
C13 C14 1.563(4)
C13 H13 1.0000
C14 C27 1.528(5)
C15 C26 1.525(5)
C15 C54 1.532(5)
C15 C30 1.530(5)
C15 H15 1.0000
C16 C44 1.324(5)
C16 C19 1.445(5)
C16 H16 0.9500
C17 C32 1.390(5)
C17 H17 0.9500
C18 C68 1.381(5)
C18 C23 1.392(5)
C18 C29 1.531(5)
C19 H19 0.9500
C20 C63 1.375(5)
C20 C21 1.389(5)
C20 H20 0.9500
C21 C45 1.388(5)
C21 C29 1.521(5)
C23 C41 1.394(5)
C23 H23 0.9500
C24 C58 1.511(5)
C24 C40 1.532(6)
C24 C59 1.536(5)
C25 C51 1.399(5)
C25 C52 1.401(5)
C26 H26A 0.9800
C26 H26B 0.9800
C26 H26C 0.9800
C27 C42 1.387(5)
C27 C31 1.393(5)
C28 C36 1.397(5)
C28 C48 1.399(5)
C28 H28 0.9500
C29 C30 1.566(4)
C30 H30 1.0000
C31 C76 1.399(6)
C31 H31 0.9500
C32 C75 1.367(6)
C32 H32 0.9500
C33 C69 1.382(6)
C33 C37 1.397(5)
C33 H33 0.9500
C34 C82 1.398(5)
C34 C49 1.402(6)
C35 C39 1.517(5)
C35 C50 1.527(5)
C35 H35 1.0000
C36 C43 1.395(5)
C37 C53 1.398(6)
C38 C65 1.360(7)
C38 C43 1.396(5)
C38 H38 0.9500
C39 H39A 0.9800
C39 H39B 0.9800
C39 H39C 0.9800
C40 H40A 0.9800
C40 H40B 0.9800
C40 H40C 0.9800
C41 C78 1.367(6)
C41 H41 0.9500
C42 C66 1.394(6)
C42 H42 0.9500
C43 H43 0.9500
C44 H44A 0.9500
C44 H44B 0.9500
C45 C79 1.378(6)
C45 H45 0.9500
C47 C64 1.387(6)
C47 H47 0.9500
C48 C65 1.375(6)
C48 H48 0.9500
C49 C74 1.398(6)
C49 H49 0.9500
C50 H50A 0.9800
C50 H50B 0.9800
C50 H50C 0.9800
C51 C61 1.385(6)
C51 H51 0.9500
C52 C71 1.382(6)
C52 H52 0.9500
C53 C72 1.374(6)
C53 H53 0.9500
C54 H54A 0.9800
C54 H54B 0.9800
C54 H54C 0.9800
C55 C83 1.531(6)
C55 C77 1.536(7)
C55 C85 1.538(6)
C56 C60 1.332(6)
C56 C81 1.477(6)
C56 H56 0.9500
C57 C69 1.366(6)
C57 C72 1.376(6)
C57 H57 0.9500
C58 H58A 0.9800
C58 H58B 0.9800
C58 H58C 0.9800
C59 H59A 0.9800
C59 H59B 0.9800
C59 H59C 0.9800
C61 C62 1.390(6)
C61 H61 0.9500
C62 C71 1.372(6)
C62 H62 0.9500
C63 C67 1.376(7)
C63 H63 0.9500
C64 C75 1.369(6)
C64 H64 0.9500
C65 H65 0.9500
C66 C70 1.360(7)
C66 H66 0.9500
C67 C79 1.376(7)
C67 H67 0.9500
C68 C73 1.389(6)
C68 H68 0.9500
C69 H69 0.9500
C70 C76 1.364(7)
C70 H70 0.9500
C71 H71 0.9500
C72 H72 0.9500
C73 C78 1.358(6)
C73 H73 0.9500
C74 C84 1.373(8)
C74 H74 0.9500
C75 H75 0.9500
C76 H76 0.9500
C77 H77A 0.9800
C77 H77B 0.9800
C77 H77C 0.9800
C78 H78 0.9500
C79 H79 0.9500
C80 C84 1.356(8)
C80 C82 1.397(7)
C80 H80 0.9500
C81 C86 1.293(7)
C81 H81 0.9500
C82 H82 0.9500
C83 H83A 0.9800
C83 H83B 0.9800
C83 H83C 0.9800
C84 H84 0.9500
C85 H85A 0.9800
C85 H85B 0.9800
C85 H85C 0.9800
C86 H86A 0.9500
C86 H86B 0.9500

loop_
_geom_torsion_atom_site_label_1
_geom_torsion_atom_site_label_2
_geom_torsion_atom_site_label_3
_geom_torsion_atom_site_label_4
_geom_torsion
C37 Si2 O3 C60 133.1(4)
C25 Si2 O3 C60 11.5(4)
C55 Si2 O3 C60 -111.5(4)
C36 Si1 O4 C11 0.4(3)
C34 Si1 O4 C11 118.0(3)
C24 Si1 O4 C11 -122.3(3)
Si1 O4 C11 C19 -62.4(4)
Si1 O4 C11 N9 119.2(3)
C22 N9 C11 C19 40.9(5)
C13 N9 C11 C19 -125.4(4)
C22 N9 C11 O4 -140.7(3)
C13 N9 C11 O4 53.0(4)
C22 N9 C13 C35 -103.9(3)
C11 N9 C13 C35 63.7(4)
C22 N9 C13 C14 21.0(3)
C11 N9 C13 C14 -171.4(3)
C22 O6 C14 C12 146.5(3)
C22 O6 C14 C27 -95.0(3)
C22 O6 C14 C13 23.4(3)
C47 C12 C14 O6 7.3(4)
C17 C12 C14 O6 -174.9(3)
C47 C12 C14 C27 -109.6(4)
C17 C12 C14 C27 68.2(4)
C47 C12 C14 C13 121.0(4)
C17 C12 C14 C13 -61.2(4)
N9 C13 C14 O6 -25.3(3)
C35 C13 C14 O6 96.5(3)
N9 C13 C14 C12 -141.7(3)
C35 C13 C14 C12 -19.9(4)
N9 C13 C14 C27 89.9(3)
C35 C13 C14 C27 -148.4(3)
C47 C12 C17 C32 -0.3(5)
C14 C12 C17 C32 -178.1(3)
O4 C11 C19 C16 2.7(6)
N9 C11 C19 C16 -179.1(3)
C44 C16 C19 C11 178.3(4)
C63 C20 C21 C45 -0.5(5)
C63 C20 C21 C29 176.2(3)
C11 N9 C22 O5 4.3(6)
C13 N9 C22 O5 172.2(4)
C11 N9 C22 O6 -175.4(3)
C13 N9 C22 O6 -7.6(4)
C14 O6 C22 O5 169.2(3)
C14 O6 C22 N9 -11.0(4)
C68 C18 C23 C41 1.7(5)
C29 C18 C23 C41 179.4(3)
O4 Si1 C24 C58 -59.0(3)
C36 Si1 C24 C58 -178.6(3)
C34 Si1 C24 C58 55.3(3)
O4 Si1 C24 C40 61.1(3)
C36 Si1 C24 C40 -58.5(3)
C34 Si1 C24 C40 175.4(3)
O4 Si1 C24 C59 -179.9(3)
C36 Si1 C24 C59 60.5(3)
C34 Si1 C24 C59 -65.6(3)
O3 Si2 C25 C51 -53.3(3)
C37 Si2 C25 C51 -167.5(3)
C55 Si2 C25 C51 65.6(4)
O3 Si2 C25 C52 119.8(3)
C37 Si2 C25 C52 5.5(4)
C55 Si2 C25 C52 -121.3(3)
O6 C14 C27 C42 166.6(3)
C12 C14 C27 C42 -77.0(4)
C13 C14 C27 C42 54.8(4)
O6 C14 C27 C31 -16.9(4)
C12 C14 C27 C31 99.6(4)
C13 C14 C27 C31 -128.7(3)
C46 O7 C29 C21 141.4(3)
C46 O7 C29 C18 -99.9(3)
C46 O7 C29 C30 20.4(4)
C45 C21 C29 O7 -12.5(4)
C20 C21 C29 O7 170.9(3)
C45 C21 C29 C18 -128.4(3)
C20 C21 C29 C18 55.0(4)
C45 C21 C29 C30 101.5(4)
C20 C21 C29 C30 -75.1(4)
C68 C18 C29 O7 -37.8(4)
C23 C18 C29 O7 144.5(3)
C68 C18 C29 C21 78.2(4)
C23 C18 C29 C21 -99.5(4)
C68 C18 C29 C30 -151.4(3)
C23 C18 C29 C30 30.9(4)
C46 N10 C30 C15 -112.3(3)
C60 N10 C30 C15 70.5(4)
C46 N10 C30 C29 14.6(4)
C60 N10 C30 C29 -162.6(3)
C26 C15 C30 N10 44.4(4)
C54 C15 C30 N10 -82.1(4)
C26 C15 C30 C29 -71.7(4)
C54 C15 C30 C29 161.8(3)
O7 C29 C30 N10 -19.8(3)
C21 C29 C30 N10 -135.7(3)
C18 C29 C30 N10 95.7(3)
O7 C29 C30 C15 104.1(3)
C21 C29 C30 C15 -11.8(4)
C18 C29 C30 C15 -140.5(3)
C42 C27 C31 C76 1.2(5)
C14 C27 C31 C76 -175.5(3)
C12 C17 C32 C75 0.6(6)
O4 Si1 C34 C82 176.7(3)
C36 Si1 C34 C82 -66.1(3)
C24 Si1 C34 C82 62.1(4)
O4 Si1 C34 C49 -5.2(3)
C36 Si1 C34 C49 111.9(3)
C24 Si1 C34 C49 -119.8(3)
N9 C13 C35 C39 48.3(4)
C14 C13 C35 C39 -66.4(4)
N9 C13 C35 C50 -79.1(4)
C14 C13 C35 C50 166.2(3)
C48 C28 C36 C43 -0.2(5)
C48 C28 C36 Si1 -176.2(3)
O4 Si1 C36 C43 -54.2(3)
C34 Si1 C36 C43 -168.8(3)
C24 Si1 C36 C43 63.4(3)
O4 Si1 C36 C28 121.7(3)
C34 Si1 C36 C28 7.1(4)
C24 Si1 C36 C28 -120.8(3)
C69 C33 C37 C53 0.0(6)
C69 C33 C37 Si2 -175.3(4)
O3 Si2 C37 C53 18.0(4)
C25 Si2 C37 C53 135.8(3)
C55 Si2 C37 C53 -95.4(4)
O3 Si2 C37 C33 -166.9(3)
C25 Si2 C37 C33 -49.1(4)
C55 Si2 C37 C33 79.7(4)
C18 C23 C41 C78 -1.1(6)
C31 C27 C42 C66 -1.0(6)
C14 C27 C42 C66 175.7(4)
C28 C36 C43 C38 1.3(5)
Si1 C36 C43 C38 177.3(3)
C65 C38 C43 C36 -0.6(6)
C20 C21 C45 C79 1.4(5)
C29 C21 C45 C79 -175.2(3)
C29 O7 C46 O8 167.9(4)
C29 O7 C46 N10 -11.8(4)
C60 N10 C46 O8 -5.5(6)
C30 N10 C46 O8 177.4(4)
C60 N10 C46 O7 174.2(3)
C30 N10 C46 O7 -2.9(4)
C17 C12 C47 C64 0.1(6)
C14 C12 C47 C64 178.0(4)
C36 C28 C48 C65 -1.6(6)
C82 C34 C49 C74 1.7(6)
Si1 C34 C49 C74 -176.4(3)
C52 C25 C51 C61 -0.2(6)
Si2 C25 C51 C61 173.2(3)
C51 C25 C52 C71 -0.4(6)
Si2 C25 C52 C71 -173.6(3)
C33 C37 C53 C72 -1.6(7)
Si2 C37 C53 C72 173.9(4)
O3 Si2 C55 C83 54.5(4)
C37 Si2 C55 C83 165.2(3)
C25 Si2 C55 C83 -65.6(4)
O3 Si2 C55 C77 177.1(3)
C37 Si2 C55 C77 -72.3(4)
C25 Si2 C55 C77 57.0(4)
O3 Si2 C55 C85 -64.7(4)
C37 Si2 C55 C85 46.0(4)
C25 Si2 C55 C85 175.2(3)
C81 C56 C60 O3 -2.7(7)
C81 C56 C60 N10 175.0(4)
Si2 O3 C60 C56 -57.5(6)
Si2 O3 C60 N10 124.6(3)
C46 N10 C60 C56 71.4(5)
C30 N10 C60 C56 -111.8(4)
C46 N10 C60 O3 -110.6(4)
C30 N10 C60 O3 66.2(4)
C25 C51 C61 C62 0.1(6)
C51 C61 C62 C71 0.6(6)
C21 C20 C63 C67 -0.3(6)
C12 C47 C64 C75 -0.2(7)
C43 C38 C65 C48 -1.2(6)
C28 C48 C65 C38 2.3(6)
C27 C42 C66 C70 0.2(7)
C20 C63 C67 C79 0.3(7)
C23 C18 C68 C73 -1.1(6)
C29 C18 C68 C73 -179.0(4)
C72 C57 C69 C33 -1.5(8)
C37 C33 C69 C57 1.6(7)
C42 C66 C70 C76 0.4(7)
C61 C62 C71 C52 -1.1(6)
C25 C52 C71 C62 1.0(6)
C37 C53 C72 C57 1.6(8)
C69 C57 C72 C53 -0.1(8)
C18 C68 C73 C78 0.0(7)
C34 C49 C74 C84 -1.7(6)
C17 C32 C75 C64 -0.7(7)
C47 C64 C75 C32 0.6(7)
C66 C70 C76 C31 -0.3(7)
C27 C31 C76 C70 -0.6(6)
C68 C73 C78 C41 0.7(7)
C23 C41 C78 C73 -0.1(6)
C21 C45 C79 C67 -1.5(6)
C63 C67 C79 C45 0.6(7)
C60 C56 C81 C86 165.8(5)
C49 C34 C82 C80 -0.9(6)
Si1 C34 C82 C80 177.3(3)
C84 C80 C82 C34 -0.1(7)
C82 C80 C84 C74 0.1(7)
C49 C74 C84 C80 0.8(7)
